data_8103915
loop_
_publ_author_name
'Somer, M.'
'Carrillo-Cabrera, W.'
'Peters, K.'
'von Schnering, H.G.'
'Cordier, G.'

_publ_section_title
;
 Crystal structure of tribarium triarsenidoindate Ba3 In As3
;
_journal_name_full 'Zeitschrift fuer Kristallographie (149,1979-)'
_journal_page_first 632
_journal_page_last 632
_journal_volume 211
_journal_year 1996
_chemical_formula_sum 'As3 Ba3 In'
_chemical_name_systematic 'Ba3 (In As3)'
_space_group_IT_number 62
_symmetry_space_group_name_Hall '-P 2ac 2n'
_symmetry_space_group_name_H-M 'P n m a'
_cell_angle_alpha 90
_cell_angle_beta 90
_cell_angle_gamma 90
_cell_formula_units_Z 4
_cell_length_a 13.84
_cell_length_b 4.601
_cell_length_c 14.45
_cell_volume 920.145
_citation_journal_id_ASTM ZEKRDZ
_cod_data_source_file Somer_ZEKRDZ_1996_1910.cif
_cod_data_source_block As3Ba3In1
_cod_original_cell_volume 920.1448
_cod_original_formula_sum 'As3 Ba3 In1'
_cod_database_code 8103915

loop_
_symmetry_equiv_pos_as_xyz
x,y,z
-x+1/2,-y,z+1/2
x+1/2,-y+1/2,-z+1/2
-x,y+1/2,-z
-x,-y,-z
x-1/2,y,-z-1/2
-x-1/2,y-1/2,z-1/2
x,-y-1/2,z

loop_
_atom_site_label
_atom_site_type_symbol
_atom_site_fract_x
_atom_site_fract_y
_atom_site_fract_z
_atom_site_occupancy
_atom_site_U_iso_or_equiv
Ba2 Ba+2 0.36294 0.25 0.00044 1 0.0
Ba1 Ba+2 0.27675 0.25 0.29823 1 0.0
As2 As-3 0.73452 0.25 0.87234 1 0.0
In1 In+3 0.55533 0.25 0.7967 1 0.0
Ba3 Ba+2 0.57893 0.25 0.39213 1 0.0
As3 As-3 0.04158 0.25 0.35 1 0.0
As1 As-3 0.58961 0.25 0.61514 1 0.0
